data_7219277
loop_
_publ_author_name
'Danylyuk, Oksana'
'Butkiewicz, Helena'
'Coleman, Anthony W.'
'Suwinska, Kinga'

_publ_section_title
;
 Solvent control in the formation of supramolecular host--guest complexes
 of isoniazid with p-sulfonatocalix[4]arene
;
_journal_issue 8
_journal_name_full CrystEngComm
_journal_page_first 1745
_journal_paper_doi 10.1039/C4CE02383H
_journal_volume 17
_journal_year 2015
_chemical_formula_sum 'C41 H50.98 N6 O26 S4'
_chemical_formula_weight 1172.09
_chemical_name_systematic
;
 ?
;
_space_group_crystal_system triclinic
_space_group_IT_number 2
_space_group_name_Hall '-P 1'
_space_group_name_H-M_alt 'P -1'
_symmetry_space_group_name_Hall '-P 1'
_symmetry_space_group_name_H-M 'P -1'
_atom_sites_solution_hydrogens mixed
_audit_creation_method SHELXL-2013
_audit_update_record
;
2014-10-16 deposited with the CCDC.
2015-01-09 downloaded from the CCDC.
;
_cell_angle_alpha 77.545(3)
_cell_angle_beta 75.299(3)
_cell_angle_gamma 67.843(3)
_cell_formula_units_Z 2
_cell_length_a 12.4798(5)
_cell_length_b 12.6682(4)
_cell_length_c 17.6904(5)
_cell_measurement_reflns_used 11214
_cell_measurement_temperature 100(2)
_cell_measurement_theta_max 30.64
_cell_measurement_theta_min 3.09
_cell_volume 2482.90(16)
_computing_cell_refinement
;
CrysAlisPro, Agilent Technologies,
Version 1.171.35.15 (release 03-08-2011 CrysAlis171 .NET)
(compiled Aug  3 2011,13:03:54)
;
_computing_data_collection
;
CrysAlisPro, Agilent Technologies,
Version 1.171.35.15 (release 03-08-2011 CrysAlis171 .NET)
(compiled Aug  3 2011,13:03:54)
;
_computing_data_reduction
;
CrysAlisPro, Agilent Technologies,
Version 1.171.35.15 (release 03-08-2011 CrysAlis171 .NET)
(compiled Aug  3 2011,13:03:54)
;
_computing_structure_refinement 'SHELXL-2013 (Sheldrick, 2013)'
_diffrn_ambient_temperature 100(2)
_diffrn_detector_area_resol_mean 16.2974
_diffrn_measured_fraction_theta_full 0.995
_diffrn_measured_fraction_theta_max 0.997
_diffrn_measurement_device_type 'SuperNova, Dual, Cu at zero, Eos'
_diffrn_radiation_type MoK\a
_diffrn_radiation_wavelength 0.71073
_diffrn_reflns_av_R_equivalents 0.0228
_diffrn_reflns_av_unetI/netI 0.0413
_diffrn_reflns_Laue_measured_fraction_full 0.995
_diffrn_reflns_Laue_measured_fraction_max 0.997
_diffrn_reflns_limit_h_max 16
_diffrn_reflns_limit_h_min -16
_diffrn_reflns_limit_k_max 16
_diffrn_reflns_limit_k_min -16
_diffrn_reflns_limit_l_max 23
_diffrn_reflns_limit_l_min -23
_diffrn_reflns_number 23957
_diffrn_reflns_point_group_measured_fraction_full 0.995
_diffrn_reflns_point_group_measured_fraction_max 0.997
_diffrn_reflns_theta_full 25.242
_diffrn_reflns_theta_max 28.281
_diffrn_reflns_theta_min 3.102
_diffrn_source 'SuperNova (Mo) X-ray Source'
_exptl_absorpt_coefficient_mu 0.289
_exptl_absorpt_correction_T_max 1.00000
_exptl_absorpt_correction_T_min 0.89718
_exptl_absorpt_correction_type multi-scan
_exptl_absorpt_process_details
;
CrysAlisPro, Agilent Technologies,
Version 1.171.35.15 (release 03-08-2011 CrysAlis171 .NET)
(compiled Aug  3 2011,13:03:54)
Empirical absorption correction using spherical harmonics,
 implemented in SCALE3 ABSPACK scaling algorithm.
;
_exptl_crystal_colour colourless
_exptl_crystal_density_diffrn 1.568
_exptl_crystal_description prism
_exptl_crystal_F_000 1222
_refine_diff_density_max 0.724
_refine_diff_density_min -0.878
_refine_diff_density_rms 0.069
_refine_ls_extinction_method none
_refine_ls_goodness_of_fit_ref 0.863
_refine_ls_hydrogen_treatment mixed
_refine_ls_matrix_type full
_refine_ls_number_parameters 799
_refine_ls_number_reflns 12289
_refine_ls_number_restraints 4
_refine_ls_restrained_S_all 0.863
_refine_ls_R_factor_all 0.0557
_refine_ls_R_factor_gt 0.0450
_refine_ls_shift/su_max 0.001
_refine_ls_shift/su_mean 0.000
_refine_ls_structure_factor_coef Fsqd
_refine_ls_weighting_details 'w=1/[\s^2^(Fo^2^)+(0.0626P)^2^+4.0730P] where P=(Fo^2^+2Fc^2^)/3'
_refine_ls_weighting_scheme calc
_refine_ls_wR_factor_gt 0.1105
_refine_ls_wR_factor_ref 0.1176
_reflns_Friedel_coverage 0.000
_reflns_number_gt 10320
_reflns_number_total 12289
_reflns_threshold_expression 'I > 2\s(I)'
_cod_data_source_file c4ce02383h1.cif
_cod_data_source_block izo_meoh_c4s
_cod_depositor_comments 'Adding full bibliography for 7219275--7219278.cif.'
_cod_database_code 7219277
_shelx_space_group_comment
;
The symmetry employed for this shelxl refinement is uniquely defined
by the following loop, which should always be used as a source of
symmetry information in preference to the above space-group names.
They are only intended as comments.
;
_shelxl_version_number 2013-3

loop_
_space_group_symop_operation_xyz
'x, y, z'
'-x, -y, -z'

loop_
_atom_site_label
_atom_site_type_symbol
_atom_site_fract_x
_atom_site_fract_y
_atom_site_fract_z
_atom_site_U_iso_or_equiv
_atom_site_adp_type
_atom_site_occupancy
_atom_site_site_symmetry_order
_atom_site_calc_flag
_atom_site_refinement_flags_posn
_atom_site_refinement_flags_adp
_atom_site_refinement_flags_occupancy
_atom_site_disorder_assembly
_atom_site_disorder_group
O1M O 0.2717(3) 0.6278(3) 0.2661(2) 0.0417(11) Uani 0.633(7) 1 d . . P A 1
C1M C 0.2112(5) 0.7484(9) 0.2503(5) 0.0422(17) Uani 0.633(7) 1 d . . P A 1
O1M1 O 0.3293(12) 0.7464(14) 0.2429(13) 0.180(9) Uani 0.367(7) 1 d . . P A 2
C1M1 C 0.210(3) 0.770(2) 0.2575(18) 0.135(13) Uani 0.367(7) 1 d . . P A 2
O1Y O 0.05176(13) 0.36547(12) 0.01937(8) 0.0178(3) Uani 1 1 d . . . . .
N1Y N 0.42407(16) 0.32737(15) 0.09027(10) 0.0177(3) Uani 1 1 d . . . . .
H1Y1 H 0.493(2) 0.315(2) 0.0920(16) 0.021 Uiso 1 1 d . U . . .
N3Y N -0.12827(15) 0.43125(16) 0.13783(11) 0.0151(3) Uani 1 1 d . . . . .
H1Y3 H -0.128(2) 0.415(2) 0.0917(17) 0.023 Uiso 1 1 d . U . . .
H2Y3 H -0.149(2) 0.382(2) 0.1768(17) 0.023 Uiso 1 1 d . U . . .
H3Y3 H -0.181(2) 0.499(2) 0.1444(16) 0.023 Uiso 1 1 d . U . . .
N2Y N -0.01261(14) 0.42445(14) 0.14024(10) 0.0140(3) Uani 1 1 d . . . . .
H1Y2 H -0.001(2) 0.414(2) 0.1889(15) 0.017 Uiso 1 1 d . U . . .
C3Y C 0.19626(17) 0.36368(16) 0.08629(11) 0.0131(4) Uani 1 1 d . . . . .
C1Y C 0.33804(19) 0.39009(18) 0.14152(12) 0.0176(4) Uani 1 1 d . . . . .
H1Y H 0.3571 0.4217 0.1783 0.021 Uiso 1 1 calc R U . . .
C6Y C 0.07269(17) 0.38326(15) 0.07826(11) 0.0126(3) Uani 1 1 d . . . . .
C5Y C 0.40214(18) 0.28104(17) 0.03696(12) 0.0182(4) Uani 1 1 d . . . . .
H5Y H 0.4655 0.2364 0.0015 0.022 Uiso 1 1 calc R U . . .
C2Y C 0.22155(18) 0.40944(17) 0.14152(11) 0.0165(4) Uani 1 1 d . . . . .
H2Y H 0.1601 0.4531 0.1784 0.020 Uiso 1 1 calc R U . . .
C4Y C 0.28776(18) 0.29831(16) 0.03369(12) 0.0158(4) Uani 1 1 d . . . . .
H4Y H 0.2714 0.2660 -0.0040 0.019 Uiso 1 1 calc R U . . .
O1W O 0.66245(13) 1.11846(13) 0.21179(9) 0.0169(3) Uani 1 1 d . . . . .
H1W1 H 0.674(2) 1.174(3) 0.1883(17) 0.025 Uiso 1 1 d . U . . .
H2W1 H 0.636(2) 1.095(2) 0.1813(17) 0.025 Uiso 1 1 d . U . . .
O2W O 0.37767(14) 1.25405(13) 0.31998(9) 0.0205(3) Uani 1 1 d . . . . .
H1W2 H 0.420(3) 1.293(3) 0.3021(18) 0.031 Uiso 1 1 d . U . . .
H2W2 H 0.305(3) 1.306(3) 0.3224(17) 0.031 Uiso 1 1 d . U . . .
O3W O -0.32183(14) 0.62332(14) 0.17489(10) 0.0226(3) Uani 1 1 d . . . . .
H1W3 H -0.339(3) 0.695(3) 0.1569(18) 0.034 Uiso 1 1 d . U . . .
H2W3 H -0.380(3) 0.605(3) 0.1663(18) 0.034 Uiso 1 1 d . U . . .
O4W O -0.21818(16) 0.28825(15) 0.25189(10) 0.0260(3) Uani 1 1 d . . . . .
H1W4 H -0.289(3) 0.313(3) 0.2525(19) 0.039 Uiso 1 1 d . U . . .
H2W4 H -0.213(3) 0.282(3) 0.306(2) 0.039 Uiso 1 1 d . U . . .
O5W O -0.46404(17) 0.37927(18) 0.27100(11) 0.0342(4) Uani 1 1 d D . . . .
H1W5 H -0.496(3) 0.420(3) 0.3111(16) 0.051 Uiso 1 1 d D U . . .
H2W5 H -0.477(3) 0.430(2) 0.2311(16) 0.051 Uiso 1 1 d D U . . .
C28 C -0.12193(16) 0.83601(16) 0.15956(10) 0.0103(3) Uani 1 1 d . . . . .
H28A H -0.1848 0.9124 0.1612 0.012 Uiso 1 1 calc R U . . .
H28B H -0.1478 0.7867 0.1369 0.012 Uiso 1 1 calc R U . . .
O6W O 0.48422(18) 0.5737(2) 0.16037(12) 0.0387(5) Uani 1 1 d . . . . .
H1W6 H 0.412(4) 0.629(3) 0.186(2) 0.058 Uiso 1 1 d . U . . .
H2W6 H 0.456(3) 0.582(3) 0.117(2) 0.058 Uiso 1 1 d . U . . .
O7W O -0.5183(3) 0.4824(3) 0.4017(2) 0.0304(12) Uani 0.493(7) 1 d D . P B 1
H1W7 H -0.550(6) 0.550(3) 0.414(4) 0.046 Uiso 0.493(7) 1 d D U P B 1
H2W7 H -0.488(6) 0.432(4) 0.436(3) 0.046 Uiso 0.493(7) 1 d D U P B 1
O7WA O -0.5673(4) 0.5570(5) 0.3632(3) 0.0553(18) Uani 0.507(7) 1 d . . P B 2
S1 S 0.03596(4) 0.45686(4) 0.34859(3) 0.01549(11) Uani 1 1 d . . . . .
S4 S 0.29242(4) 0.64990(4) -0.01591(3) 0.01125(10) Uani 1 1 d . . . . .
S3 S 0.55091(4) 0.94752(4) 0.14470(3) 0.01128(10) Uani 1 1 d . . . . .
S2 S 0.30252(5) 0.75932(4) 0.52875(3) 0.02068(12) Uani 1 1 d . . . . .
O12 O 0.03226(12) 1.15614(11) 0.19376(8) 0.0135(3) Uani 1 1 d . . . . .
H12 H 0.0006 1.1451 0.2413 0.020 Uiso 1 1 calc R U . . .
O13 O 0.34935(12) 0.69572(12) -0.09289(8) 0.0159(3) Uani 1 1 d . . . . .
O5 O 0.24284(15) 0.69191(12) 0.59077(9) 0.0236(3) Uani 1 1 d . . . . .
O4 O -0.16990(12) 0.96407(11) 0.29509(8) 0.0136(3) Uani 1 1 d . . . . .
H4 H -0.1818 0.9891 0.2489 0.020 Uiso 1 1 calc R U . . .
O8 O -0.05168(12) 1.06900(11) 0.34105(8) 0.0135(3) Uani 1 1 d . . . . .
H8 H -0.0967 1.0370 0.3355 0.020 Uiso 1 1 calc R U . . .
O16 O -0.06921(12) 1.03629(11) 0.14029(8) 0.0133(3) Uani 1 1 d . . . . .
H16 H -0.0383 1.0800 0.1488 0.020 Uiso 1 1 calc R U . . .
C1 C -0.10222(16) 0.78245(16) 0.24264(10) 0.0107(3) Uani 1 1 d . . . . .
C18 C 0.33634(16) 1.01471(16) 0.10141(11) 0.0117(3) Uani 1 1 d . . . . .
H18 H 0.3794 0.9875 0.0527 0.014 Uiso 1 1 calc R U . . .
O9 O 0.58291(12) 0.90802(12) 0.22262(8) 0.0148(3) Uani 1 1 d . . . . .
O1 O -0.00193(14) 0.41413(12) 0.29294(8) 0.0209(3) Uani 1 1 d . . . . .
O2 O -0.00706(16) 0.41917(12) 0.42975(8) 0.0245(4) Uani 1 1 d . . . . .
C2 C -0.05743(16) 0.66261(16) 0.25904(10) 0.0113(3) Uani 1 1 d . . . . .
H2 H -0.0472 0.6171 0.2198 0.014 Uiso 1 1 calc R U . . .
O14 O 0.23468(13) 0.57311(12) -0.02303(8) 0.0164(3) Uani 1 1 d . . . . .
C25 C 0.07463(16) 0.75860(16) 0.06903(10) 0.0114(3) Uani 1 1 d . . . . .
H25 H 0.0588 0.6899 0.0722 0.014 Uiso 1 1 calc R U . . .
C23 C 0.20413(16) 0.86962(16) 0.01949(10) 0.0115(3) Uani 1 1 d . . . . .
H23 H 0.2769 0.8756 -0.0105 0.014 Uiso 1 1 calc R U . . .
C4 C -0.04048(16) 0.67388(16) 0.38989(11) 0.0119(3) Uani 1 1 d . . . . .
H4C H -0.0181 0.6367 0.4390 0.014 Uiso 1 1 calc R U . . .
O11 O 0.58802(13) 0.85378(12) 0.09805(8) 0.0178(3) Uani 1 1 d . . . . .
C17 C 0.39560(16) 1.00430(16) 0.16101(11) 0.0113(3) Uani 1 1 d . . . . .
C7 C -0.09868(16) 0.86509(16) 0.43866(10) 0.0113(3) Uani 1 1 d . . . . .
H7A H -0.1668 0.9371 0.4341 0.014 Uiso 1 1 calc R U . . .
H7B H -0.1154 0.8218 0.4914 0.014 Uiso 1 1 calc R U . . .
O15 O 0.37595(13) 0.59894(12) 0.03724(9) 0.0185(3) Uani 1 1 d . . . . .
C6 C -0.11882(16) 0.84632(15) 0.30288(11) 0.0107(3) Uani 1 1 d . . . . .
C16 C 0.33355(17) 1.04384(16) 0.23226(11) 0.0120(3) Uani 1 1 d . . . . .
H16C H 0.3752 1.0366 0.2723 0.014 Uiso 1 1 calc R U . . .
C11 C 0.21169(16) 0.94876(16) 0.42632(11) 0.0116(3) Uani 1 1 d . . . . .
H11 H 0.2799 0.9662 0.4248 0.014 Uiso 1 1 calc R U . . .
C9 C 0.09623(17) 0.82363(16) 0.47616(11) 0.0123(3) Uani 1 1 d . . . . .
H9 H 0.0865 0.7562 0.5084 0.015 Uiso 1 1 calc R U . . .
O10 O 0.59151(12) 1.04258(12) 0.10301(8) 0.0166(3) Uani 1 1 d . . . . .
C12 C 0.12816(16) 1.02131(15) 0.38199(10) 0.0104(3) Uani 1 1 d . . . . .
C3 C -0.02769(16) 0.60896(16) 0.33174(11) 0.0117(3) Uani 1 1 d . . . . .
C5 C -0.08622(16) 0.79371(16) 0.37577(10) 0.0110(3) Uani 1 1 d . . . . .
C15 C 0.21125(16) 1.09399(15) 0.24614(11) 0.0108(3) Uani 1 1 d . . . . .
C24 C 0.18088(16) 0.76879(16) 0.02580(10) 0.0109(3) Uani 1 1 d . . . . .
C22 C 0.12187(16) 0.96200(15) 0.05672(10) 0.0101(3) Uani 1 1 d . . . . .
C10 C 0.19549(16) 0.85042(16) 0.47303(11) 0.0119(3) Uani 1 1 d . . . . .
C14 C 0.14699(16) 1.12610(16) 0.32787(10) 0.0112(3) Uani 1 1 d . . . . .
H14A H 0.1939 1.1558 0.3498 0.013 Uiso 1 1 calc R U . . .
H14B H 0.0699 1.1875 0.3242 0.013 Uiso 1 1 calc R U . . .
C13 C 0.02868(16) 0.99317(15) 0.38514(10) 0.0104(3) Uani 1 1 d . . . . .
C19 C 0.21443(16) 1.06478(15) 0.11295(10) 0.0106(3) Uani 1 1 d . . . . .
O7 O 0.39656(15) 0.68570(16) 0.47665(13) 0.0395(5) Uani 1 1 d . . . . .
C26 C -0.00887(16) 0.84907(16) 0.10782(10) 0.0103(3) Uani 1 1 d . . . . .
C21 C 0.15035(16) 1.07059(16) 0.04911(10) 0.0111(3) Uani 1 1 d . . . . .
H21A H 0.2000 1.0817 -0.0032 0.013 Uiso 1 1 calc R U . . .
H21B H 0.0763 1.1376 0.0526 0.013 Uiso 1 1 calc R U . . .
C20 C 0.15280(16) 1.10431(15) 0.18552(11) 0.0109(3) Uani 1 1 d . . . . .
C8 C 0.01046(16) 0.89499(15) 0.43240(10) 0.0105(3) Uani 1 1 d . . . . .
O6 O 0.3401(2) 0.83307(15) 0.56048(13) 0.0454(6) Uani 1 1 d . . . . .
O3 O 0.16314(15) 0.43472(16) 0.32994(11) 0.0340(4) Uani 1 1 d . . . . .
C27 C 0.01587(16) 0.94956(15) 0.10161(10) 0.0101(3) Uani 1 1 d . . . . .
O1X O 0.62360(12) 0.91528(12) 0.48969(8) 0.0149(3) Uani 1 1 d . . . . .
N3X N 0.56243(15) 1.07027(14) 0.36514(10) 0.0129(3) Uani 1 1 d . . . . .
H1X3 H 0.597(2) 1.096(2) 0.3170(16) 0.019 Uiso 1 1 d . U . . .
H2X3 H 0.596(2) 1.079(2) 0.4039(15) 0.019 Uiso 1 1 d . U . . .
H3X3 H 0.488(2) 1.116(2) 0.3715(15) 0.019 Uiso 1 1 d . U . . .
N2X N 0.57542(15) 0.95274(13) 0.36932(10) 0.0133(3) Uani 1 1 d . . . . .
H1X2 H 0.580(2) 0.936(2) 0.3258(16) 0.016 Uiso 1 1 d . U . . .
C6X C 0.61455(16) 0.88069(16) 0.43317(11) 0.0119(3) Uani 1 1 d . . . . .
N1X N 0.72224(16) 0.52344(15) 0.42867(11) 0.0197(4) Uani 1 1 d . . . . .
H1X1 H 0.741(2) 0.449(2) 0.4264(16) 0.024 Uiso 1 1 d . U . . .
C5X C 0.68039(19) 0.59344(17) 0.36653(13) 0.0197(4) Uani 1 1 d . . . . .
H5X H 0.6767 0.5622 0.3234 0.024 Uiso 1 1 calc R U . . .
C3X C 0.64891(16) 0.75423(16) 0.42899(11) 0.0128(3) Uani 1 1 d . . . . .
C4X C 0.64267(18) 0.71102(17) 0.36505(12) 0.0174(4) Uani 1 1 d . . . . .
H4X H 0.6130 0.7615 0.3211 0.021 Uiso 1 1 calc R U . . .
C2X C 0.69308(19) 0.67881(17) 0.49257(12) 0.0182(4) Uani 1 1 d . . . . .
H2X H 0.6974 0.7075 0.5367 0.022 Uiso 1 1 calc R U . . .
C1X C 0.7304(2) 0.56210(18) 0.49083(12) 0.0214(4) Uani 1 1 d . . . . .
H1X H 0.7617 0.5095 0.5335 0.026 Uiso 1 1 calc R U . . .

loop_
_atom_site_aniso_label
_atom_site_aniso_U_11
_atom_site_aniso_U_22
_atom_site_aniso_U_33
_atom_site_aniso_U_23
_atom_site_aniso_U_13
_atom_site_aniso_U_12
O1M 0.0263(16) 0.051(2) 0.047(2) -0.0083(15) -0.0021(13) -0.0146(14)
C1M 0.017(2) 0.058(5) 0.042(3) -0.017(3) 0.008(2) -0.006(3)
O1M1 0.088(9) 0.153(13) 0.33(2) -0.127(15) 0.026(11) -0.062(9)
C1M1 0.19(3) 0.052(10) 0.120(19) -0.020(10) -0.062(17) 0.029(12)
O1Y 0.0192(7) 0.0201(7) 0.0157(7) -0.0064(6) -0.0040(5) -0.0057(6)
N1Y 0.0145(8) 0.0189(8) 0.0194(8) 0.0018(7) -0.0035(7) -0.0075(7)
N3Y 0.0131(8) 0.0165(8) 0.0161(8) -0.0049(7) -0.0030(6) -0.0038(7)
N2Y 0.0135(8) 0.0179(8) 0.0120(7) -0.0033(6) -0.0036(6) -0.0055(6)
C3Y 0.0158(9) 0.0101(8) 0.0127(8) 0.0014(7) -0.0031(7) -0.0048(7)
C1Y 0.0214(10) 0.0210(10) 0.0130(9) -0.0005(7) -0.0041(7) -0.0104(8)
C6Y 0.0162(9) 0.0095(8) 0.0122(8) -0.0018(6) -0.0024(7) -0.0045(7)
C5Y 0.0165(9) 0.0141(9) 0.0199(10) -0.0024(7) 0.0007(8) -0.0034(8)
C2Y 0.0193(10) 0.0184(9) 0.0124(9) -0.0023(7) -0.0013(7) -0.0082(8)
C4Y 0.0189(9) 0.0116(8) 0.0165(9) -0.0025(7) -0.0027(7) -0.0050(7)
O1W 0.0216(7) 0.0157(7) 0.0156(7) 0.0015(5) -0.0048(6) -0.0098(6)
O2W 0.0163(7) 0.0154(7) 0.0249(8) 0.0016(6) -0.0045(6) -0.0020(6)
O3W 0.0208(8) 0.0194(8) 0.0277(8) -0.0051(6) -0.0085(6) -0.0032(6)
O4W 0.0260(8) 0.0301(9) 0.0223(8) -0.0051(7) 0.0008(7) -0.0127(7)
O5W 0.0326(10) 0.0510(12) 0.0258(9) -0.0038(8) -0.0028(7) -0.0244(9)
C28 0.0105(8) 0.0141(8) 0.0087(8) -0.0009(6) -0.0027(6) -0.0064(7)
O6W 0.0371(11) 0.0559(13) 0.0308(10) -0.0014(9) -0.0155(8) -0.0210(10)
O7W 0.034(2) 0.0254(19) 0.028(2) 0.0075(15) -0.0160(16) -0.0050(16)
O7WA 0.054(3) 0.082(4) 0.045(3) -0.024(3) -0.007(2) -0.033(3)
S1 0.0183(2) 0.0126(2) 0.0125(2) -0.00384(17) -0.00590(17) 0.00121(18)
S4 0.0118(2) 0.0108(2) 0.0112(2) -0.00177(16) -0.00168(16) -0.00405(17)
S3 0.0108(2) 0.0141(2) 0.0094(2) -0.00265(16) -0.00110(15) -0.00472(17)
S2 0.0236(3) 0.0121(2) 0.0322(3) 0.0031(2) -0.0187(2) -0.0073(2)
O12 0.0114(6) 0.0138(6) 0.0137(6) -0.0026(5) -0.0017(5) -0.0025(5)
O13 0.0167(7) 0.0151(6) 0.0133(6) -0.0016(5) 0.0017(5) -0.0055(6)
O5 0.0376(9) 0.0141(7) 0.0231(8) 0.0041(6) -0.0177(7) -0.0092(7)
O4 0.0183(7) 0.0117(6) 0.0114(6) -0.0001(5) -0.0060(5) -0.0046(5)
O8 0.0132(6) 0.0127(6) 0.0149(6) 0.0004(5) -0.0055(5) -0.0042(5)
O16 0.0117(6) 0.0133(6) 0.0156(6) -0.0049(5) -0.0002(5) -0.0051(5)
C1 0.0092(8) 0.0155(8) 0.0088(8) -0.0010(6) -0.0017(6) -0.0060(7)
C18 0.0146(9) 0.0118(8) 0.0093(8) -0.0004(6) -0.0014(7) -0.0064(7)
O9 0.0147(7) 0.0181(7) 0.0119(6) -0.0015(5) -0.0040(5) -0.0055(5)
O1 0.0352(9) 0.0138(7) 0.0137(7) -0.0031(5) -0.0091(6) -0.0048(6)
O2 0.0450(10) 0.0131(7) 0.0117(7) 0.0000(5) -0.0102(6) -0.0037(7)
C2 0.0109(8) 0.0150(8) 0.0087(8) -0.0028(7) -0.0013(6) -0.0049(7)
O14 0.0194(7) 0.0138(6) 0.0186(7) -0.0039(5) -0.0031(6) -0.0077(6)
C25 0.0141(9) 0.0117(8) 0.0101(8) -0.0005(6) -0.0035(7) -0.0061(7)
C23 0.0117(8) 0.0146(8) 0.0092(8) -0.0009(7) -0.0020(6) -0.0058(7)
C4 0.0116(8) 0.0152(9) 0.0090(8) 0.0000(7) -0.0020(6) -0.0055(7)
O11 0.0170(7) 0.0196(7) 0.0167(7) -0.0086(6) -0.0020(5) -0.0034(6)
C17 0.0111(8) 0.0122(8) 0.0115(8) -0.0012(7) -0.0005(6) -0.0060(7)
C7 0.0137(8) 0.0138(8) 0.0085(8) -0.0020(6) -0.0011(6) -0.0072(7)
O15 0.0168(7) 0.0184(7) 0.0193(7) -0.0017(6) -0.0075(6) -0.0024(6)
C6 0.0085(8) 0.0117(8) 0.0117(8) -0.0004(6) -0.0004(6) -0.0048(7)
C16 0.0148(9) 0.0132(8) 0.0105(8) -0.0018(7) -0.0028(7) -0.0071(7)
C11 0.0111(8) 0.0129(8) 0.0124(8) -0.0057(7) -0.0009(7) -0.0046(7)
C9 0.0168(9) 0.0105(8) 0.0122(8) -0.0032(6) -0.0025(7) -0.0066(7)
O10 0.0154(7) 0.0211(7) 0.0148(7) 0.0005(5) -0.0011(5) -0.0105(6)
C12 0.0128(8) 0.0105(8) 0.0069(8) -0.0039(6) 0.0007(6) -0.0033(7)
C3 0.0106(8) 0.0127(8) 0.0115(8) -0.0013(7) -0.0010(6) -0.0045(7)
C5 0.0110(8) 0.0143(8) 0.0102(8) -0.0018(7) -0.0018(6) -0.0069(7)
C15 0.0137(8) 0.0092(8) 0.0106(8) -0.0015(6) 0.0000(7) -0.0064(7)
C24 0.0114(8) 0.0123(8) 0.0088(8) -0.0008(6) -0.0019(6) -0.0043(7)
C22 0.0131(8) 0.0109(8) 0.0080(8) 0.0009(6) -0.0039(6) -0.0059(7)
C10 0.0138(8) 0.0111(8) 0.0120(8) -0.0034(7) -0.0052(7) -0.0029(7)
C14 0.0137(8) 0.0112(8) 0.0099(8) -0.0024(6) -0.0013(6) -0.0057(7)
C13 0.0113(8) 0.0097(8) 0.0103(8) -0.0036(6) -0.0015(6) -0.0027(7)
C19 0.0144(8) 0.0083(8) 0.0106(8) 0.0016(6) -0.0033(7) -0.0067(7)
O7 0.0187(8) 0.0267(9) 0.0587(13) -0.0014(9) -0.0040(8) 0.0037(7)
C26 0.0098(8) 0.0148(8) 0.0071(7) 0.0006(6) -0.0034(6) -0.0051(7)
C21 0.0132(8) 0.0123(8) 0.0086(8) 0.0004(6) -0.0026(6) -0.0060(7)
C20 0.0124(8) 0.0082(8) 0.0124(8) 0.0000(6) -0.0022(7) -0.0049(7)
C8 0.0121(8) 0.0122(8) 0.0086(8) -0.0030(6) -0.0013(6) -0.0053(7)
O6 0.0706(14) 0.0246(9) 0.0674(14) 0.0168(9) -0.0581(12) -0.0291(9)
O3 0.0183(8) 0.0355(10) 0.0409(10) -0.0162(8) -0.0093(7) 0.0072(7)
C27 0.0107(8) 0.0116(8) 0.0082(8) -0.0003(6) -0.0036(6) -0.0034(7)
O1X 0.0164(7) 0.0159(6) 0.0131(6) -0.0030(5) -0.0032(5) -0.0055(6)
N3X 0.0150(8) 0.0088(7) 0.0145(8) -0.0012(6) -0.0031(6) -0.0037(6)
N2X 0.0192(8) 0.0096(7) 0.0106(7) -0.0022(6) -0.0036(6) -0.0036(6)
C6X 0.0100(8) 0.0120(8) 0.0127(8) -0.0025(7) 0.0015(6) -0.0044(7)
N1X 0.0222(9) 0.0113(8) 0.0233(9) -0.0007(7) -0.0017(7) -0.0060(7)
C5X 0.0227(10) 0.0153(9) 0.0235(10) -0.0029(8) -0.0071(8) -0.0073(8)
C3X 0.0114(8) 0.0118(8) 0.0140(8) -0.0009(7) 0.0003(7) -0.0050(7)
C4X 0.0212(10) 0.0137(9) 0.0200(10) -0.0003(7) -0.0070(8) -0.0082(8)
C2X 0.0223(10) 0.0151(9) 0.0142(9) -0.0012(7) -0.0022(8) -0.0045(8)
C1X 0.0272(11) 0.0152(9) 0.0166(9) 0.0021(7) -0.0021(8) -0.0053(8)

loop_
_atom_type_symbol
_atom_type_description
_atom_type_scat_dispersion_real
_atom_type_scat_dispersion_imag
_atom_type_scat_source
C C 0.0033 0.0016 'International Tables Vol C Tables 4.2.6.8 and 6.1.1.4'
H H 0.0000 0.0000 'International Tables Vol C Tables 4.2.6.8 and 6.1.1.4'
N N 0.0061 0.0033 'International Tables Vol C Tables 4.2.6.8 and 6.1.1.4'
O O 0.0106 0.0060 'International Tables Vol C Tables 4.2.6.8 and 6.1.1.4'
S S 0.1246 0.1234 'International Tables Vol C Tables 4.2.6.8 and 6.1.1.4'

loop_
_geom_angle_atom_site_label_1
_geom_angle_atom_site_label_2
_geom_angle_atom_site_label_3
_geom_angle
C1Y N1Y C5Y 122.23(19)
C6Y N2Y N3Y 115.79(16)
C2Y C3Y C4Y 119.79(18)
C2Y C3Y C6Y 123.31(17)
C4Y C3Y C6Y 116.88(17)
N1Y C1Y C2Y 120.49(19)
O1Y C6Y N2Y 123.11(18)
O1Y C6Y C3Y 121.87(17)
N2Y C6Y C3Y 115.00(16)
N1Y C5Y C4Y 119.88(19)
C1Y C2Y C3Y 118.49(18)
C5Y C4Y C3Y 119.12(19)
C1 C28 C26 110.28(14)
O2 S1 O1 112.55(10)
O2 S1 O3 113.73(11)
O1 S1 O3 112.09(10)
O2 S1 C3 107.96(9)
O1 S1 C3 105.52(9)
O3 S1 C3 104.21(10)
O14 S4 O15 113.24(9)
O14 S4 O13 112.72(8)
O15 S4 O13 110.26(9)
O14 S4 C24 106.74(9)
O15 S4 C24 106.55(8)
O13 S4 C24 106.86(8)
O11 S3 O10 112.70(9)
O11 S3 O9 112.35(8)
O10 S3 O9 111.70(8)
O11 S3 C17 107.17(9)
O10 S3 C17 106.00(9)
O9 S3 C17 106.39(8)
O7 S2 O6 113.35(14)
O7 S2 O5 110.85(10)
O6 S2 O5 112.21(12)
O7 S2 C10 107.53(11)
O6 S2 C10 106.74(10)
O5 S2 C10 105.67(9)
C2 C1 C6 117.60(16)
C2 C1 C28 118.49(16)
C6 C1 C28 123.76(16)
C19 C18 C17 120.16(17)
C3 C2 C1 121.10(17)
C24 C25 C26 120.12(17)
C24 C23 C22 120.69(17)
C3 C4 C5 119.83(17)
C16 C17 C18 120.36(17)
C16 C17 S3 119.34(14)
C18 C17 S3 120.22(14)
C8 C7 C5 113.12(15)
O4 C6 C5 115.54(16)
O4 C6 C1 122.47(16)
C5 C6 C1 121.99(17)
C17 C16 C15 121.13(17)
C12 C11 C10 120.01(17)
C10 C9 C8 120.59(17)
C11 C12 C13 118.78(17)
C11 C12 C14 120.73(17)
C13 C12 C14 120.42(16)
C2 C3 C4 120.52(17)
C2 C3 S1 119.76(14)
C4 C3 S1 119.59(14)
C4 C5 C6 118.87(16)
C4 C5 C7 120.04(16)
C6 C5 C7 121.09(16)
C16 C15 C20 117.89(16)
C16 C15 C14 118.78(16)
C20 C15 C14 123.14(16)
C23 C24 C25 120.52(17)
C23 C24 S4 119.04(14)
C25 C24 S4 120.29(14)
C23 C22 C27 118.15(17)
C23 C22 C21 119.37(16)
C27 C22 C21 122.46(16)
C9 C10 C11 120.79(17)
C9 C10 S2 119.86(14)
C11 C10 S2 119.36(14)
C12 C14 C15 109.90(14)
O8 C13 C12 116.15(16)
O8 C13 C8 121.87(16)
C12 C13 C8 121.95(17)
C18 C19 C20 118.80(17)
C18 C19 C21 119.68(16)
C20 C19 C21 121.45(16)
C25 C26 C27 118.85(17)
C25 C26 C28 120.54(17)
C27 C26 C28 120.52(16)
C19 C21 C22 111.63(14)
O12 C20 C15 121.41(16)
O12 C20 C19 116.92(16)
C15 C20 C19 121.66(17)
C9 C8 C13 117.87(17)
C9 C8 C7 119.39(16)
C13 C8 C7 122.74(16)
O16 C27 C26 116.69(16)
O16 C27 C22 121.65(16)
C26 C27 C22 121.65(16)
C6X N2X N3X 116.74(16)
O1X C6X N2X 122.58(17)
O1X C6X C3X 121.86(17)
N2X C6X C3X 115.55(16)
C1X N1X C5X 122.87(18)
N1X C5X C4X 120.0(2)
C4X C3X C2X 119.72(18)
C4X C3X C6X 123.77(17)
C2X C3X C6X 116.47(17)
C5X C4X C3X 118.72(19)
C1X C2X C3X 119.24(19)
N1X C1X C2X 119.48(19)

loop_
_geom_bond_atom_site_label_1
_geom_bond_atom_site_label_2
_geom_bond_distance
O1M C1M 1.426(10)
O1M1 C1M1 1.37(3)
O1Y C6Y 1.220(2)
N1Y C1Y 1.334(3)
N1Y C5Y 1.341(3)
N3Y N2Y 1.424(2)
N2Y C6Y 1.358(2)
C3Y C2Y 1.389(3)
C3Y C4Y 1.391(3)
C3Y C6Y 1.506(3)
C1Y C2Y 1.380(3)
C5Y C4Y 1.375(3)
C28 C1 1.519(2)
C28 C26 1.520(2)
S1 O2 1.4436(16)
S1 O1 1.4647(15)
S1 O3 1.4646(18)
S1 C3 1.7750(19)
S4 O14 1.4522(15)
S4 O15 1.4546(14)
S4 O13 1.4748(14)
S4 C24 1.7684(18)
S3 O11 1.4558(14)
S3 O10 1.4623(15)
S3 O9 1.4632(14)
S3 C17 1.7640(19)
S2 O7 1.447(2)
S2 O6 1.4488(18)
S2 O5 1.4659(17)
S2 C10 1.7613(19)
O12 C20 1.379(2)
O4 C6 1.374(2)
O8 C13 1.373(2)
O16 C27 1.371(2)
C1 C2 1.398(3)
C1 C6 1.402(2)
C18 C19 1.389(3)
C18 C17 1.392(3)
C2 C3 1.389(2)
C25 C24 1.390(3)
C25 C26 1.395(3)
C23 C24 1.389(3)
C23 C22 1.393(3)
C4 C3 1.394(3)
C4 C5 1.396(3)
C17 C16 1.387(3)
C7 C8 1.518(3)
C7 C5 1.523(2)
C6 C5 1.401(2)
C16 C15 1.393(3)
C11 C12 1.388(3)
C11 C10 1.392(3)
C9 C10 1.388(3)
C9 C8 1.397(3)
C12 C13 1.401(3)
C12 C14 1.519(2)
C15 C20 1.401(3)
C15 C14 1.523(2)
C22 C27 1.406(3)
C22 C21 1.517(2)
C13 C8 1.402(3)
C19 C20 1.406(3)
C19 C21 1.516(2)
C26 C27 1.395(3)
O1X C6X 1.220(2)
N3X N2X 1.423(2)
N2X C6X 1.359(2)
C6X C3X 1.507(3)
N1X C1X 1.337(3)
N1X C5X 1.337(3)
C5X C4X 1.379(3)
C3X C4X 1.389(3)
C3X C2X 1.391(3)
C2X C1X 1.377(3)
